data_2002963
loop_
_publ_author_name
'Ross II, Charles R.'
'Bauer, M.R.'
'Nielson, R.M'
'Abrahams, S.C.'

_publ_section_title
;
 Anhydrous ammonioguanidinium(2+) and dihydrated
 bis[aminoguanidinium(1+)] hexafluorosilicates: new co-products of
 preparing ferroelectric ammonioguanidinium(2+) hexafluorozirconate
;
_journal_issue 2
_journal_name_full 'Acta Crystallographica Section B'
_journal_page_first 246
_journal_page_last 254
_journal_paper_doi 10.1107/S0108768198013044
_journal_volume 55
_journal_year 1999
_chemical_formula_moiety '2(C1 H7 N4),F6 Si,2(H2 O)'
_chemical_formula_sum 'C2 H18 F6 N8 O2 Si'
_chemical_formula_weight 328.33
_chemical_name_systematic
;
 diaminoguanidinium hexafluorosilicate dihydrate
;
_space_group_IT_number 2
_symmetry_cell_setting triclinic
_symmetry_space_group_name_Hall '-P 1'
_symmetry_space_group_name_H-M 'P -1'
_audit_creation_method SHELXL-97
_cell_angle_alpha 70.723(2)
_cell_angle_beta 82.745(2)
_cell_angle_gamma 89.243(3)
_cell_formula_units_Z 1
_cell_length_a 6.51240(10)
_cell_length_b 6.6952(2)
_cell_length_c 8.0215(3)
_cell_measurement_reflns_used 25
_cell_measurement_temperature 293(2)
_cell_measurement_theta_max 47.5
_cell_measurement_theta_min 42.5
_cell_volume 327.348(17)
_computing_cell_refinement 'CAD4 EXPRESS (Enraf-Nonius, 1988)'
_computing_data_collection 'CAD4 EXPRESS (Enraf-Nonius, 1988)'
_computing_data_reduction 'XCAD4 (Harms, 1996)'
_computing_molecular_graphics
;
DRAWXTL (Finger and Kroeker, 1997),
ORTEP-III (Burnett and Johnson, 1996)
;
_computing_structure_refinement 'SHELXL-97 (Sheldrick, 1997)'
_computing_structure_solution 'SHELXS-97 (Sheldrick, 1990)'
_diffrn_ambient_temperature 293(2)
_diffrn_measured_fraction_theta_full 1.000
_diffrn_measured_fraction_theta_max 1.000
_diffrn_measurement_device_type MACH3
_diffrn_measurement_method '\w - 2\q scans'
_diffrn_radiation_monochromator graphite
_diffrn_radiation_source 'fine-focus sealed tube'
_diffrn_radiation_type CuK\a
_diffrn_radiation_wavelength 1.54180
_diffrn_reflns_av_R_equivalents 0.0268
_diffrn_reflns_av_sigmaI/netI 0.0268
_diffrn_reflns_limit_h_max 7
_diffrn_reflns_limit_h_min -7
_diffrn_reflns_limit_k_max 8
_diffrn_reflns_limit_k_min -8
_diffrn_reflns_limit_l_max 9
_diffrn_reflns_limit_l_min -9
_diffrn_reflns_number 2404
_diffrn_reflns_theta_full 69.79
_diffrn_reflns_theta_max 69.79
_diffrn_reflns_theta_min 5.89
_diffrn_standards_decay_% 5
_diffrn_standards_interval_time 60
_diffrn_standards_number 3
_exptl_absorpt_coefficient_mu 2.487
_exptl_absorpt_correction_T_max .61
_exptl_absorpt_correction_T_min .45
_exptl_absorpt_correction_type analytical
_exptl_crystal_colour 'colorless, clear'
_exptl_crystal_density_diffrn 1.666
_exptl_crystal_density_meas 1.670(10)
_exptl_crystal_density_method pycnometry
_exptl_crystal_description prismatic
_exptl_crystal_F_000 170
_exptl_crystal_size_max .350
_exptl_crystal_size_mid .310
_exptl_crystal_size_min .170
_refine_diff_density_max 0.284
_refine_diff_density_min -0.219
_refine_ls_extinction_coef 0.043(4)
_refine_ls_extinction_method SHELXL
_refine_ls_goodness_of_fit_ref 1.065
_refine_ls_hydrogen_treatment refall
_refine_ls_matrix_type full
_refine_ls_number_parameters 125
_refine_ls_number_reflns 1239
_refine_ls_number_restraints 0
_refine_ls_restrained_S_all 1.065
_refine_ls_R_factor_all 0.0305
_refine_ls_R_factor_gt 0.0301
_refine_ls_shift/su_max 0.001
_refine_ls_shift/su_mean 0.000
_refine_ls_structure_factor_coef Fsqd
_refine_ls_weighting_details 'w=1/[\s^2^(Fo^2^)+(0.0295P)^2^+0.1278P] where P=(Fo^2^+2Fc^2^)/3'
_refine_ls_weighting_scheme calc
_refine_ls_wR_factor_ref 0.0745
_reflns_number_gt 1224
_reflns_number_total 1239
_reflns_threshold_expression >2sigma(I)
_cod_data_source_file br0080.cif
_cod_data_source_block hydrous
_cod_depositor_comments
;
The following automatic conversions were performed:

'_refine_ls_weighting_scheme' value 'calc
w=1/[\s^2^(Fo^2^)+(0.0295P)^2^+0.1278P] where P=(Fo^2^+2Fc^2^)/3' was
changed to 'calc'. New tag '_refine_ls_weighting_details' was
created. The value of the new tag was set to
'w=1/[\s^2^(Fo^2^)+(0.0295P)^2^+0.1278P] where P=(Fo^2^+2Fc^2^)/3'.

Automatic conversion script
Id: cif_fix_values 3143 2015-03-26 13:38:13Z robertas 
;
_cod_original_cell_volume 327.348(16)
_cod_database_code 2002963

loop_
_symmetry_equiv_pos_as_xyz
'x, y, z'
'-x, -y, -z'

loop_
_atom_site_label
_atom_site_fract_x
_atom_site_fract_y
_atom_site_fract_z
_atom_site_U_iso_or_equiv
_atom_site_adp_type
_atom_site_calc_flag
_atom_site_refinement_flags
_atom_site_occupancy
_atom_site_disorder_assembly
_atom_site_disorder_group
_atom_site_type_symbol
Si 0.0000 0.0000 0.0000 0.0310(2) Uani d S 1 . . Si
F1 0.04859(14) -0.01478(16) 0.20441(12) 0.0478(3) Uani d . 1 . . F
F2 0.12778(16) 0.23518(15) -0.08741(14) 0.0543(3) Uani d . 1 . . F
F3 -0.22230(14) 0.12017(16) 0.03280(13) 0.0531(3) Uani d . 1 . . F
C 0.4773(2) 0.2381(2) 0.5241(2) 0.0344(3) Uani d . 1 . . C
N1 0.5514(2) 0.1627(2) 0.67681(19) 0.0442(3) Uani d . 1 . . N
H1A 0.465(3) 0.116(3) 0.777(3) 0.046(5) Uiso d . 1 . . H
H1B 0.671(3) 0.151(3) 0.679(2) 0.037(5) Uiso d . 1 . . H
N2 0.2754(2) 0.2442(3) 0.5163(2) 0.0461(4) Uani d . 1 . . N
H2A 0.182(3) 0.193(3) 0.610(3) 0.054(5) Uiso d . 1 . . H
H2B 0.235(3) 0.294(3) 0.417(3) 0.045(5) Uiso d . 1 . . H
N3 0.6031(2) 0.3118(2) 0.37175(19) 0.0408(3) Uani d . 1 . . N
H3 0.552(3) 0.357(3) 0.277(3) 0.044(5) Uiso d . 1 . . H
N4 0.8184(2) 0.3098(2) 0.3732(2) 0.0430(3) Uani d . 1 . . N
H4A 0.867(3) 0.443(4) 0.314(3) 0.058(6) Uiso d . 1 . . H
H4B 0.862(3) 0.227(4) 0.317(3) 0.059(6) Uiso d . 1 . . H
O 0.7298(2) 0.5611(3) 0.86215(19) 0.0541(4) Uani d . 1 . . O
H1W 0.749(4) 0.442(5) 0.912(4) 0.077(8) Uiso d . 1 . . H
H2W 0.769(4) 0.622(4) 0.919(4) 0.081(9) Uiso d . 1 . . H

loop_
_atom_site_aniso_label
_atom_site_aniso_U_11
_atom_site_aniso_U_22
_atom_site_aniso_U_33
_atom_site_aniso_U_12
_atom_site_aniso_U_13
_atom_site_aniso_U_23
Si 0.0282(3) 0.0355(3) 0.0253(3) 0.0007(2) 0.00041(19) -0.0063(2)
F1 0.0444(5) 0.0667(6) 0.0305(5) -0.0002(4) -0.0050(4) -0.0136(4)
F2 0.0635(7) 0.0458(6) 0.0461(6) -0.0167(5) 0.0049(5) -0.0090(4)
F3 0.0410(5) 0.0629(6) 0.0488(6) 0.0166(4) 0.0012(4) -0.0129(5)
C 0.0333(7) 0.0319(7) 0.0361(8) 0.0001(5) 0.0005(6) -0.0105(6)
N1 0.0344(8) 0.0562(8) 0.0351(8) 0.0029(6) -0.0005(6) -0.0075(6)
N2 0.0320(7) 0.0609(9) 0.0390(8) -0.0019(6) -0.0001(6) -0.0094(7)
N3 0.0331(7) 0.0508(8) 0.0334(7) -0.0020(5) -0.0004(5) -0.0083(6)
N4 0.0313(7) 0.0450(8) 0.0484(8) -0.0014(6) 0.0042(6) -0.0130(7)
O 0.0634(8) 0.0494(8) 0.0497(8) 0.0016(6) -0.0169(6) -0.0131(6)

loop_
_atom_type_symbol
_atom_type_description
_atom_type_scat_dispersion_real
_atom_type_scat_dispersion_imag
_atom_type_scat_source
C C 0.0181 0.0091 'International Tables Vol C Tables 4.2.6.8 and 6.1.1.4'
H H 0.0000 0.0000 'International Tables Vol C Tables 4.2.6.8 and 6.1.1.4'
N N 0.0311 0.0180 'International Tables Vol C Tables 4.2.6.8 and 6.1.1.4'
O O 0.0492 0.0322 'International Tables Vol C Tables 4.2.6.8 and 6.1.1.4'
F F 0.0727 0.0534 'International Tables Vol C Tables 4.2.6.8 and 6.1.1.4'
Si Si 0.2541 0.3302 'International Tables Vol C Tables 4.2.6.8 and 6.1.1.4'

loop_
_geom_angle_atom_site_label_1
_geom_angle_atom_site_label_2
_geom_angle_atom_site_label_3
_geom_angle_site_symmetry_1
_geom_angle_site_symmetry_3
_geom_angle
_geom_angle_publ_flag
F1 Si F1 . 2 180.0 n
F1 Si F2 . . 90.35(5) y
F1 Si F2 2 . 89.65(5) n
F1 Si F2 . 2 89.65(5) n
F1 Si F2 2 2 90.35(5) n
F2 Si F2 . 2 180.0 n
F1 Si F3 . 2 90.74(5) n
F1 Si F3 2 2 89.26(5) n
F2 Si F3 . 2 89.24(5) n
F2 Si F3 2 2 90.76(5) n
F1 Si F3 . . 89.26(5) y
F1 Si F3 2 . 90.74(5) n
F2 Si F3 . . 90.76(5) y
F2 Si F3 2 . 89.24(5) n
F3 Si F3 2 . 180.0 n
N1 C N2 . . 121.27(15) y
N1 C N3 . . 120.98(14) y
N2 C N3 . . 117.75(15) y
C N1 H1A . . 119.6(12) y
C N1 H1B . . 120.4(13) y
H1A N1 H1B . . 119.8(19) y
C N2 H2A . . 123.3(14) y
C N2 H2B . . 118.3(14) y
H2A N2 H2B . . 118.3(19) y
C N3 N4 . . 119.85(14) y
C N3 H3 . . 119.0(13) y
N4 N3 H3 . . 121.1(13) y
N3 N4 H4A . . 106.8(13) y
N3 N4 H4B . . 105.1(15) y
H4A N4 H4B . . 111(2) y
H1W O H2W . . 105(3) y

loop_
_geom_bond_atom_site_label_1
_geom_bond_atom_site_label_2
_geom_bond_site_symmetry_2
_geom_bond_distance
_geom_bond_publ_flag
Si F1 . 1.6797(9) y
Si F1 2 1.6797(9) n
Si F2 . 1.6798(9) y
Si F2 2 1.6798(9) n
Si F3 2 1.6808(9) n
Si F3 . 1.6808(9) y
C N1 . 1.313(2) y
C N2 . 1.324(2) y
C N3 . 1.329(2) y
N1 H1A . .89(2) y
N1 H1B . .781(19) y
N2 H2A . .88(2) y
N2 H2B . .83(2) y
N3 N4 . 1.4037(19) y
N3 H3 . .83(2) y
N4 H4A . .90(2) y
N4 H4B . .85(2) y
O H1W . .78(3) y
O H2W . .77(3) y
